data_7023252
loop_
_publ_author_name
'Sun, Di'
'Xu, Meng-Zhen'
'Liu, Shan-Shan'
'Yuan, Shuai'
'Lu, Hai-Feng'
'Feng, Sheng-Yu'
'Sun, Dao-Feng'

_publ_section_title
;
 Eight Zn(II) coordination networks based on flexible
 1,4-di(1H-imidazol-1-yl)butane and different dicarboxylates: crystal
 structures, water clusters, and topologies.
;
_journal_issue 34
_journal_name_full 'Dalton transactions (Cambridge, England : 2003)'
_journal_page_first 12324
_journal_page_last 12333
_journal_paper_doi 10.1039/c3dt51114f
_journal_volume 42
_journal_year 2013
_chemical_formula_sum 'C11 H11 N2 O5 S Zn'
_chemical_formula_weight 348.65
_chemical_name_systematic
;
?
;
_space_group_IT_number 60
_symmetry_cell_setting orthorhombic
_symmetry_space_group_name_Hall '-P 2n 2ab'
_symmetry_space_group_name_H-M 'P b c n'
_atom_sites_solution_hydrogens geom
_atom_sites_solution_primary direct
_atom_sites_solution_secondary difmap
_audit_creation_method SHELXL-97
_cell_angle_alpha 90.00
_cell_angle_beta 90.00
_cell_angle_gamma 90.00
_cell_formula_units_Z 8
_cell_length_a 11.664(5)
_cell_length_b 11.683(5)
_cell_length_c 19.847(8)
_cell_measurement_reflns_used 2648
_cell_measurement_temperature 298(2)
_cell_measurement_theta_max 27.12
_cell_measurement_theta_min 2.67
_cell_volume 2705(2)
_computing_cell_refinement 'SAINT+ ver. (Bruker, 2001)'
_computing_data_collection 'APEX2 (Bruker, 2008)'
_computing_data_reduction 'SAINT+ ver. (Bruker, 2001)'
_computing_molecular_graphics 'SHELXTL (Sheldrick, 2008)'
_computing_publication_material 'SHELXTL (Sheldrick, 2008)'
_computing_structure_refinement 'SHELXTL (Sheldrick, 2008)'
_computing_structure_solution 'SHELXTL (Sheldrick, 2008)'
_diffrn_ambient_temperature 298(2)
_diffrn_measured_fraction_theta_full 0.997
_diffrn_measured_fraction_theta_max 0.997
_diffrn_measurement_device_type 'Bruker SMART APEX II CCD area detector'
_diffrn_radiation_monochromator graphite
_diffrn_radiation_source 'fine-focus sealed tube'
_diffrn_radiation_type MoK\a
_diffrn_radiation_wavelength 0.71073
_diffrn_reflns_av_R_equivalents 0.0440
_diffrn_reflns_av_sigmaI/netI 0.0400
_diffrn_reflns_limit_h_max 8
_diffrn_reflns_limit_h_min -13
_diffrn_reflns_limit_k_max 13
_diffrn_reflns_limit_k_min -5
_diffrn_reflns_limit_l_max 21
_diffrn_reflns_limit_l_min -23
_diffrn_reflns_number 10054
_diffrn_reflns_theta_full 25.00
_diffrn_reflns_theta_max 25.00
_diffrn_reflns_theta_min 2.47
_exptl_absorpt_coefficient_mu 1.990
_exptl_absorpt_correction_T_max 0.8258
_exptl_absorpt_correction_T_min 0.7545
_exptl_absorpt_correction_type multi-scan
_exptl_absorpt_process_details sadabs
_exptl_crystal_colour yellow
_exptl_crystal_density_diffrn 1.712
_exptl_crystal_density_method 'not measured'
_exptl_crystal_description block
_exptl_crystal_F_000 1416
_exptl_crystal_size_max 0.15
_exptl_crystal_size_mid 0.12
_exptl_crystal_size_min 0.10
_refine_diff_density_max 0.476
_refine_diff_density_min -0.575
_refine_diff_density_rms 0.101
_refine_ls_extinction_method none
_refine_ls_goodness_of_fit_ref 1.017
_refine_ls_hydrogen_treatment constr
_refine_ls_matrix_type full
_refine_ls_number_parameters 199
_refine_ls_number_reflns 2373
_refine_ls_number_restraints 36
_refine_ls_restrained_S_all 1.014
_refine_ls_R_factor_all 0.0500
_refine_ls_R_factor_gt 0.0368
_refine_ls_shift/su_max 0.000
_refine_ls_shift/su_mean 0.000
_refine_ls_structure_factor_coef Fsqd
_refine_ls_weighting_details 'calc w=1/[\s^2^(Fo^2^)+(0.0784P)^2^+0.3742P] where P=(Fo^2^+2Fc^2^)/3'
_refine_ls_weighting_scheme calc
_refine_ls_wR_factor_gt 0.1083
_refine_ls_wR_factor_ref 0.1196
_reflns_number_gt 1867
_reflns_number_total 2373
_reflns_threshold_expression >2sigma(I)
_cod_data_source_file c3dt51114f.txt
_cod_data_source_block p5
_cod_depositor_comments
;
The following automatic conversions were performed:

'_symmetry_cell_setting' value 'Orthorhombic' changed to
'orthorhombic' according to
/home/saulius/struct/CIF-dictionaries/cif_core.dic dictionary named
'cif_core.dic' version 2.4.2 from 2011-04-26.

Automatic conversion script
Id: cif_fix_values 1891 2012-01-12 08:04:46Z andrius 
;
_cod_original_cell_volume 2704.7(19)
_cod_original_sg_symbol_H-M 'Pbcn '
_cod_database_code 7023252

loop_
_symmetry_equiv_pos_as_xyz
'x, y, z'
'-x+1/2, -y+1/2, z+1/2'
'-x, y, -z+1/2'
'x+1/2, -y+1/2, -z'
'-x, -y, -z'
'x-1/2, y-1/2, -z-1/2'
'x, -y, z-1/2'
'-x-1/2, y-1/2, z'

loop_
_atom_site_label
_atom_site_type_symbol
_atom_site_fract_x
_atom_site_fract_y
_atom_site_fract_z
_atom_site_U_iso_or_equiv
_atom_site_adp_type
_atom_site_occupancy
_atom_site_symmetry_multiplicity
_atom_site_calc_flag
_atom_site_refinement_flags
Zn1 Zn 0.06721(4) 0.31231(3) 0.407370(19) 0.0330(2) Uani 1 1 d .
S1 S -0.18304(8) 0.51354(8) 0.26177(4) 0.0376(3) Uani 1 1 d .
C1 C -0.0234(3) 0.2557(4) 0.54374(18) 0.0463(10) Uani 1 1 d .
H1 H -0.0694 0.3206 0.5458 0.056 Uiso 1 1 calc R
C2 C 0.0652(11) 0.1156(13) 0.5056(8) 0.059(3) Uani 0.50 1 d PU
H2A H 0.1048 0.0654 0.4752 0.071 Uiso 0.50 1 d PR
C2A C 0.1126(12) 0.1459(13) 0.5133(8) 0.056(3) Uani 0.50 1 d PU
H2AA H 0.1751 0.1152 0.4874 0.067 Uiso 0.50 1 d PR
C3 C 0.0308(11) 0.0892(12) 0.5677(7) 0.062(3) Uani 0.50 1 d PU
H3A H 0.0369 0.0159 0.5893 0.075 Uiso 0.50 1 d PR
C3A C 0.0869(10) 0.1162(12) 0.5752(7) 0.057(3) Uani 0.50 1 d PU
H3AA H 0.1264 0.0620 0.6032 0.068 Uiso 0.50 1 d PR
C4 C -0.0618(4) 0.1892(5) 0.6612(2) 0.0649(15) Uani 1 1 d .
H4A H -0.1137 0.1251 0.6672 0.078 Uiso 1 1 calc R
H4B H -0.1063 0.2590 0.6649 0.078 Uiso 1 1 calc R
C5 C 0.0246(4) 0.1871(4) 0.7152(2) 0.0513(11) Uani 1 1 d .
H5A H 0.0740 0.2533 0.7103 0.062 Uiso 1 1 calc R
H5B H 0.0717 0.1193 0.7098 0.062 Uiso 1 1 calc R
C6 C -0.1163(3) 0.4696(3) 0.39262(18) 0.0352(8) Uani 1 1 d .
C7 C -0.1896(3) 0.5382(3) 0.34675(16) 0.0333(8) Uani 1 1 d .
C8 C -0.2639(3) 0.6236(3) 0.36224(17) 0.0422(9) Uani 1 1 d .
H8 H -0.2776 0.6490 0.4059 0.051 Uiso 1 1 calc R
C9 C -0.3178(3) 0.6692(3) 0.30494(18) 0.0401(9) Uani 1 1 d .
H9 H -0.3716 0.7279 0.3066 0.048 Uiso 1 1 calc R
C10 C -0.2827(3) 0.6184(3) 0.24667(17) 0.0328(8) Uani 1 1 d .
C11 C -0.3164(3) 0.6483(3) 0.17732(18) 0.0370(8) Uani 1 1 d .
N1 N 0.0360(3) 0.2273(3) 0.49089(15) 0.0400(8) Uani 1 1 d .
N2 N -0.0118(3) 0.1832(3) 0.59388(15) 0.0474(9) Uani 1 1 d .
O1 O -0.0475(2) 0.4026(2) 0.36271(13) 0.0463(7) Uani 1 1 d .
O1W O 0.1944(2) 0.4149(2) 0.43653(13) 0.0478(7) Uani 1 1 d .
H1WB H 0.1842 0.4329 0.4776 0.057 Uiso 1 1 d R
H1WA H 0.1945 0.4762 0.4122 0.072 Uiso 1 1 d R
O2 O -0.1247(3) 0.4770(2) 0.45402(12) 0.0523(8) Uani 1 1 d .
O3 O -0.2770(3) 0.5941(3) 0.12937(14) 0.0732(10) Uani 1 1 d .
O4 O -0.3820(3) 0.7332(2) 0.17212(12) 0.0482(7) Uani 1 1 d .

loop_
_atom_site_aniso_label
_atom_site_aniso_U_11
_atom_site_aniso_U_22
_atom_site_aniso_U_33
_atom_site_aniso_U_23
_atom_site_aniso_U_13
_atom_site_aniso_U_12
Zn1 0.0386(3) 0.0333(3) 0.0270(3) 0.00078(16) 0.00037(16) 0.00806(18)
S1 0.0462(6) 0.0362(5) 0.0306(5) -0.0027(4) -0.0050(4) 0.0152(4)
C1 0.049(2) 0.058(3) 0.032(2) 0.0090(19) 0.0013(17) 0.021(2)
C2 0.083(8) 0.044(6) 0.050(5) 0.009(5) 0.021(6) 0.022(6)
C2A 0.069(8) 0.053(7) 0.046(5) 0.007(5) 0.015(6) 0.023(6)
C3 0.086(8) 0.050(6) 0.051(5) 0.014(4) 0.021(6) 0.017(6)
C3A 0.071(8) 0.057(6) 0.042(4) 0.014(4) 0.008(6) 0.032(6)
C4 0.048(3) 0.114(5) 0.032(2) 0.015(2) 0.0084(18) 0.010(3)
C5 0.047(2) 0.068(3) 0.038(2) -0.0044(19) 0.0062(19) -0.008(2)
C6 0.038(2) 0.031(2) 0.036(2) -0.0005(15) -0.0066(16) 0.0037(17)
C7 0.039(2) 0.0310(19) 0.0304(18) 0.0023(14) 0.0018(15) 0.0033(16)
C8 0.056(2) 0.042(2) 0.0282(19) 0.0020(16) 0.0051(17) 0.0151(19)
C9 0.047(2) 0.035(2) 0.039(2) 0.0052(16) 0.0058(16) 0.0168(17)
C10 0.034(2) 0.029(2) 0.0354(19) 0.0036(15) -0.0039(14) 0.0061(15)
C11 0.037(2) 0.035(2) 0.039(2) 0.0025(16) -0.0037(16) 0.0020(17)
N1 0.048(2) 0.0376(18) 0.0339(17) 0.0034(14) 0.0037(14) 0.0105(16)
N2 0.052(2) 0.057(2) 0.0327(19) 0.0055(15) 0.0057(14) 0.0084(18)
O1 0.0553(17) 0.0503(17) 0.0331(15) -0.0016(12) -0.0043(11) 0.0241(14)
O1W 0.0567(17) 0.0485(16) 0.0383(15) -0.0034(12) 0.0024(12) -0.0085(14)
O2 0.072(2) 0.0569(18) 0.0282(15) 0.0002(12) -0.0034(13) 0.0185(16)
O3 0.107(3) 0.076(2) 0.0367(17) -0.0117(15) -0.0150(16) 0.050(2)
O4 0.0585(18) 0.0481(16) 0.0380(15) 0.0070(12) -0.0023(12) 0.0219(15)

loop_
_atom_type_symbol
_atom_type_description
_atom_type_scat_dispersion_real
_atom_type_scat_dispersion_imag
_atom_type_scat_source
C C 0.0033 0.0016 'International Tables Vol C Tables 4.2.6.8 and 6.1.1.4'
H H 0.0000 0.0000 'International Tables Vol C Tables 4.2.6.8 and 6.1.1.4'
N N 0.0061 0.0033 'International Tables Vol C Tables 4.2.6.8 and 6.1.1.4'
O O 0.0106 0.0060 'International Tables Vol C Tables 4.2.6.8 and 6.1.1.4'
Zn Zn 0.2839 1.4301 'International Tables Vol C Tables 4.2.6.8 and 6.1.1.4'
S S 0.1246 0.1234 'International Tables Vol C Tables 4.2.6.8 and 6.1.1.4'

loop_
_geom_angle_atom_site_label_1
_geom_angle_atom_site_label_2
_geom_angle_atom_site_label_3
_geom_angle
_geom_angle_site_symmetry_1
_geom_angle_site_symmetry_3
O1 Zn1 O4 95.74(11) . 6_656
O1 Zn1 N1 122.52(12) . .
O4 Zn1 N1 120.40(13) 6_656 .
O1 Zn1 O1W 108.81(12) . .
O4 Zn1 O1W 107.34(12) 6_656 .
N1 Zn1 O1W 101.34(13) . .
C7 S1 C10 91.26(17) . .
N1 C1 N2 113.0(4) . .
C2A C2 C3 99(3) . .
C2A C2 N1 76(2) . .
C3 C2 N1 109.9(11) . .
C2A C2 C3A 68(2) . .
C3 C2 C3A 31.3(7) . .
N1 C2 C3A 104.3(13) . .
C2 C2A C3A 83(3) . .
C2 C2A N1 76(2) . .
C3A C2A N1 109.6(11) . .
C2 C2A C3 56(2) . .
C3A C2A C3 27.6(8) . .
N1 C2A C3 96.8(11) . .
C3A C3 N2 84(2) . .
C3A C3 C2 80(2) . .
N2 C3 C2 106.6(10) . .
C3A C3 C2A 55.1(16) . .
N2 C3 C2A 98.5(11) . .
C2 C3 C2A 24.8(8) . .
C3 C3A C2A 97(2) . .
C3 C3A C2 69.1(18) . .
C2A C3A C2 28.5(8) . .
C3 C3A N2 65.0(18) . .
C2A C3A N2 106.3(9) . .
C2 C3A N2 96.4(11) . .
N2 C4 C5 113.1(3) . .
C4 C5 C5 114.2(5) . 3_556
O2 C6 O1 124.0(3) . .
O2 C6 C7 121.7(3) . .
O1 C6 C7 114.3(3) . .
C8 C7 C6 128.8(3) . .
C8 C7 S1 112.0(3) . .
C6 C7 S1 119.2(3) . .
C7 C8 C9 112.4(3) . .
C10 C9 C8 112.8(3) . .
C9 C10 C11 127.5(3) . .
C9 C10 S1 111.5(3) . .
C11 C10 S1 120.9(3) . .
O3 C11 O4 124.7(3) . .
O3 C11 C10 120.0(3) . .
O4 C11 C10 115.2(3) . .
C1 N1 C2A 105.2(7) . .
C1 N1 C2 101.7(7) . .
C2A N1 C2 28.3(7) . .
C1 N1 Zn1 130.5(3) . .
C2A N1 Zn1 120.0(7) . .
C2 N1 Zn1 127.6(7) . .
C3 N2 C1 106.2(7) . .
C3 N2 C3A 30.8(7) . .
C1 N2 C3A 103.8(6) . .
C3 N2 C4 123.6(7) . .
C1 N2 C4 128.4(4) . .
C3A N2 C4 125.5(6) . .
C6 O1 Zn1 124.3(2) . .
C11 O4 Zn1 129.4(2) . 6_566

loop_
_geom_bond_atom_site_label_1
_geom_bond_atom_site_label_2
_geom_bond_distance
_geom_bond_site_symmetry_2
Zn1 O1 1.920(2) .
Zn1 O4 1.922(3) 6_656
Zn1 N1 1.966(3) .
Zn1 O1W 1.993(3) .
S1 C7 1.713(3) .
S1 C10 1.715(3) .
C1 N1 1.300(5) .
C1 N2 1.314(5) .
C2 C2A 0.674(17) .
C2 C3 1.334(16) .
C2 N1 1.380(15) .
C2 C3A 1.40(2) .
C2A C3A 1.312(15) .
C2A N1 1.379(16) .
C2A C3 1.59(2) .
C3 C3A 0.741(15) .
C3 N2 1.312(15) .
C3A N2 1.440(13) .
C4 N2 1.459(5) .
C4 C5 1.472(6) .
C5 C5 1.495(8) 3_556
C6 O2 1.226(4) .
C6 O1 1.269(4) .
C6 C7 1.484(5) .
C7 C8 1.357(5) .
C8 C9 1.405(5) .
C9 C10 1.363(5) .
C10 C11 1.474(5) .
C11 O3 1.232(4) .
C11 O4 1.257(4) .
O4 Zn1 1.922(3) 6_566
